data_7013983
loop_
_publ_author_name
'Harvey, Benjamin G.'
'Basta, Rehan'
'Arif, Atta M.'
'Ernst, Richard D.'

_publ_section_title
;
 Syntheses and structural systematics of trialkylphosphine complexes of
 open titanocenes, zirconocenes and hafnocenes.
;
_journal_issue 8
_journal_name_full 'Dalton transactions (Cambridge, England : 2003)'
_journal_page_first 1221
_journal_page_last 1226
_journal_paper_doi 10.1039/b316911a
_journal_year 2004
_chemical_formula_sum 'C20 H37 P Ti'
_chemical_formula_weight 356.37
_chemical_name_systematic
;
?
;
_space_group_IT_number 2
_symmetry_cell_setting triclinic
_symmetry_space_group_name_Hall '-P 1'
_symmetry_space_group_name_H-M 'P -1'
_atom_sites_solution_hydrogens geom
_atom_sites_solution_primary direct
_atom_sites_solution_secondary difmap
_audit_creation_method SHELXL-97
_cell_angle_alpha 87.728(2)
_cell_angle_beta 75.724(3)
_cell_angle_gamma 87.803(3)
_cell_formula_units_Z 2
_cell_length_a 7.7597(3)
_cell_length_b 8.7193(5)
_cell_length_c 15.3947(9)
_cell_measurement_reflns_used 13924
_cell_measurement_temperature 200(1)
_cell_measurement_theta_max 27.48
_cell_measurement_theta_min 1.02
_cell_volume 1008.19(9)
_computing_cell_refinement DENZO-SMN
_computing_data_collection 'Nonius COLLECT'
_computing_data_reduction DENZO-SMN
_computing_molecular_graphics 'WinGX, Ortep3'
_computing_structure_refinement 'SHELXL-97 (Sheldrick, 1997)'
_computing_structure_solution SIR97
_diffrn_ambient_temperature 200(1)
_diffrn_measured_fraction_theta_full 0.961
_diffrn_measured_fraction_theta_max 0.961
_diffrn_measurement_device_type 'Nonius KappaCCD Diffractometer'
_diffrn_measurement_method 'Phi Plus Omega scan'
_diffrn_radiation_monochromator graphite
_diffrn_radiation_source 'fine-focus sealed tube'
_diffrn_radiation_type MoK\a
_diffrn_radiation_wavelength 0.71073
_diffrn_reflns_av_R_equivalents 0.0313
_diffrn_reflns_av_sigmaI/netI 0.0753
_diffrn_reflns_limit_h_max 9
_diffrn_reflns_limit_h_min -10
_diffrn_reflns_limit_k_max 10
_diffrn_reflns_limit_k_min -11
_diffrn_reflns_limit_l_max 16
_diffrn_reflns_limit_l_min -19
_diffrn_reflns_number 6648
_diffrn_reflns_theta_full 27.50
_diffrn_reflns_theta_max 27.50
_diffrn_reflns_theta_min 3.54
_diffrn_standards_decay_% <2.0
_exptl_absorpt_coefficient_mu 0.501
_exptl_absorpt_correction_T_max 0.9517
_exptl_absorpt_correction_T_min 0.9153
_exptl_absorpt_correction_type multi-scan
_exptl_absorpt_process_details 'DENZO-SMN (Otwinowski & Minor, 1997)'
_exptl_crystal_colour orange-red
_exptl_crystal_density_diffrn 1.174
_exptl_crystal_density_method 'not measured'
_exptl_crystal_description plate
_exptl_crystal_F_000 388
_exptl_crystal_size_max 0.18
_exptl_crystal_size_mid 0.15
_exptl_crystal_size_min 0.10
_refine_diff_density_max 0.291
_refine_diff_density_min -0.352
_refine_diff_density_rms 0.059
_refine_ls_extinction_method none
_refine_ls_goodness_of_fit_ref 1.038
_refine_ls_hydrogen_treatment mixed
_refine_ls_matrix_type full
_refine_ls_number_parameters 347
_refine_ls_number_reflns 4453
_refine_ls_number_restraints 0
_refine_ls_restrained_S_all 1.038
_refine_ls_R_factor_all 0.0779
_refine_ls_R_factor_gt 0.0444
_refine_ls_shift/su_max 0.000
_refine_ls_shift/su_mean 0.000
_refine_ls_structure_factor_coef Fsqd
_refine_ls_weighting_details 'calc w=1/[\s^2^(Fo^2^)+(0.0264P)^2^+0.3046P] where P=(Fo^2^+2Fc^2^)/3'
_refine_ls_weighting_scheme calc
_refine_ls_wR_factor_gt 0.0836
_refine_ls_wR_factor_ref 0.0955
_reflns_number_gt 3236
_reflns_number_total 4453
_reflns_threshold_expression >2sigma(I)
_cod_data_source_file b316911a.txt
_cod_data_source_block shelxl_c
_cod_depositor_comments
;
The following automatic conversions were performed:
'_exptl_absorpt_correction_type' value 'Multi-scan' changed to
'multi-scan' according to
'/home/saulius/struct/CIF-dictionaries/cif_core.dic' dictionary named
'cif_core.dic' version 2.4.1 from 2010-06-29.

Automatic conversion script
Id: cif_fix_enum 1527 2010-12-29 10:47:43Z saulius 
;
_cod_database_code 7013983

loop_
_symmetry_equiv_pos_as_xyz
'x, y, z'
'-x, -y, -z'

loop_
_atom_site_label
_atom_site_type_symbol
_atom_site_fract_x
_atom_site_fract_y
_atom_site_fract_z
_atom_site_U_iso_or_equiv
_atom_site_adp_type
_atom_site_occupancy
_atom_site_symmetry_multiplicity
_atom_site_calc_flag
_atom_site_refinement_flags
_atom_site_disorder_assembly
_atom_site_disorder_group
Ti1 Ti 0.66166(5) 0.33581(4) 0.21033(3) 0.02117(12) Uani 1 1 d . . .
P1 P 0.79842(7) 0.25973(7) 0.34507(4) 0.02603(15) Uani 1 1 d . . .
C1 C 0.9173(3) 0.1991(3) 0.13173(17) 0.0332(6) Uani 1 1 d . . .
H1A H 1.008(3) 0.252(3) 0.1509(15) 0.033(6) Uiso 1 1 d . . .
H1B H 0.933(3) 0.087(3) 0.1348(16) 0.039(7) Uiso 1 1 d . . .
C2 C 0.8328(3) 0.2627(3) 0.06770(15) 0.0296(5) Uani 1 1 d . . .
C3 C 0.7792(3) 0.4186(3) 0.06183(15) 0.0288(5) Uani 1 1 d . . .
H3 H 0.716(3) 0.445(3) 0.0140(17) 0.038(7) Uiso 1 1 d . . .
C4 C 0.7988(3) 0.5413(3) 0.11554(15) 0.0288(5) Uani 1 1 d . . .
C5 C 0.8767(3) 0.5292(3) 0.18836(17) 0.0315(5) Uani 1 1 d . . .
H5A H 0.981(3) 0.465(3) 0.1877(17) 0.040(7) Uiso 1 1 d . . .
H5B H 0.871(3) 0.617(3) 0.2233(16) 0.034(7) Uiso 1 1 d . . .
C6 C 0.7914(4) 0.1580(4) -0.00011(19) 0.0412(6) Uani 1 1 d . . .
H6A H 0.684(4) 0.193(3) -0.0158(18) 0.048(8) Uiso 1 1 d . . .
H6B H 0.778(4) 0.053(3) 0.0227(19) 0.054(8) Uiso 1 1 d . . .
H6C H 0.889(4) 0.165(3) -0.054(2) 0.060(9) Uiso 1 1 d . . .
C7 C 0.7234(4) 0.6955(3) 0.0925(2) 0.0413(6) Uani 1 1 d . . .
H7A H 0.690(3) 0.757(3) 0.1432(19) 0.040(7) Uiso 1 1 d . . .
H7B H 0.811(4) 0.745(3) 0.0483(19) 0.053(8) Uiso 1 1 d . . .
H7C H 0.610(4) 0.691(3) 0.0683(18) 0.051(8) Uiso 1 1 d . . .
C8 C 0.4927(3) 0.1253(3) 0.26784(18) 0.0301(5) Uani 1 1 d . . .
H8A H 0.442(3) 0.157(3) 0.3299(17) 0.031(6) Uiso 1 1 d . . .
H8B H 0.535(3) 0.020(3) 0.2609(16) 0.036(7) Uiso 1 1 d . . .
C9 C 0.4234(3) 0.1906(3) 0.19773(15) 0.0273(5) Uani 1 1 d . . .
C10 C 0.3759(3) 0.3484(3) 0.18979(16) 0.0260(5) Uani 1 1 d . . .
H10 H 0.345(3) 0.376(2) 0.1329(15) 0.022(6) Uiso 1 1 d . . .
C11 C 0.3889(3) 0.4705(3) 0.24544(16) 0.0276(5) Uani 1 1 d . . .
C12 C 0.4533(3) 0.4538(3) 0.32384(17) 0.0310(5) Uani 1 1 d . . .
H12A H 0.473(3) 0.548(3) 0.3482(15) 0.030(6) Uiso 1 1 d . . .
H12B H 0.417(3) 0.371(3) 0.3650(16) 0.030(6) Uiso 1 1 d . . .
C13 C 0.4006(4) 0.0871(3) 0.1254(2) 0.0368(6) Uani 1 1 d . . .
H13A H 0.497(4) 0.010(3) 0.1119(17) 0.043(7) Uiso 1 1 d . . .
H13B H 0.290(4) 0.032(3) 0.1465(18) 0.055(8) Uiso 1 1 d . . .
H13C H 0.401(4) 0.145(3) 0.067(2) 0.055(8) Uiso 1 1 d . . .
C14 C 0.3337(4) 0.6291(3) 0.2180(2) 0.0387(6) Uani 1 1 d . . .
H14A H 0.339(3) 0.640(3) 0.1512(19) 0.045(8) Uiso 1 1 d . . .
H14B H 0.208(4) 0.652(3) 0.2506(17) 0.040(7) Uiso 1 1 d . . .
H14C H 0.408(4) 0.707(3) 0.2318(18) 0.051(8) Uiso 1 1 d . . .
C15 C 0.6453(3) 0.2020(3) 0.45253(17) 0.0368(6) Uani 1 1 d . . .
H15A H 0.579(3) 0.127(3) 0.4400(15) 0.031(7) Uiso 1 1 d . . .
H15B H 0.568(3) 0.284(3) 0.4660(17) 0.040(8) Uiso 1 1 d . . .
C16 C 0.7233(5) 0.1566(4) 0.5319(2) 0.0498(7) Uani 1 1 d . . .
H16A H 0.628(4) 0.130(3) 0.586(2) 0.061(9) Uiso 1 1 d . . .
H16B H 0.802(4) 0.066(4) 0.516(2) 0.068(10) Uiso 1 1 d . . .
H16C H 0.790(4) 0.240(4) 0.545(2) 0.073(10) Uiso 1 1 d . . .
C17 C 0.9639(4) 0.0986(4) 0.3322(2) 0.0480(7) Uani 1 1 d . . .
H17A H 1.014(4) 0.103(3) 0.384(2) 0.062(9) Uiso 1 1 d . . .
H17B H 1.059(4) 0.126(3) 0.282(2) 0.057(9) Uiso 1 1 d . . .
C18 C 0.8943(6) -0.0570(4) 0.3207(3) 0.0680(10) Uani 1 1 d . . .
H18A H 0.798(5) -0.082(4) 0.373(3) 0.090(13) Uiso 1 1 d . . .
H18B H 0.843(5) -0.059(4) 0.265(3) 0.100(13) Uiso 1 1 d . . .
H18C H 0.990(6) -0.123(5) 0.309(3) 0.102(13) Uiso 1 1 d . . .
C19 C 0.9295(4) 0.4032(3) 0.38337(19) 0.0434(7) Uani 1 1 d . . .
H19A H 0.991(3) 0.354(3) 0.4233(19) 0.046(7) Uiso 1 1 d . . .
H19B H 1.025(3) 0.428(3) 0.3322(18) 0.038(7) Uiso 1 1 d . . .
C20 C 0.8250(6) 0.5426(4) 0.4239(2) 0.0580(9) Uani 1 1 d . . .
H20A H 0.738(5) 0.518(4) 0.480(3) 0.084(11) Uiso 1 1 d . . .
H20B H 0.755(4) 0.601(3) 0.386(2) 0.053(8) Uiso 1 1 d . . .
H20C H 0.902(5) 0.613(4) 0.437(2) 0.090(11) Uiso 1 1 d . . .

loop_
_atom_site_aniso_label
_atom_site_aniso_U_11
_atom_site_aniso_U_22
_atom_site_aniso_U_33
_atom_site_aniso_U_23
_atom_site_aniso_U_13
_atom_site_aniso_U_12
Ti1 0.0191(2) 0.0236(2) 0.0212(2) -0.00089(16) -0.00564(15) 0.00045(15)
P1 0.0251(3) 0.0302(3) 0.0236(3) 0.0021(3) -0.0081(2) -0.0004(2)
C1 0.0302(13) 0.0350(15) 0.0333(15) -0.0055(11) -0.0061(11) 0.0071(11)
C2 0.0254(11) 0.0374(14) 0.0235(13) -0.0071(10) -0.0007(9) 0.0011(10)
C3 0.0261(12) 0.0386(14) 0.0209(13) 0.0008(10) -0.0045(9) -0.0019(10)
C4 0.0276(12) 0.0314(13) 0.0245(13) 0.0056(10) -0.0011(9) -0.0040(10)
C5 0.0331(13) 0.0314(14) 0.0307(14) -0.0010(11) -0.0083(11) -0.0079(11)
C6 0.0423(16) 0.0495(18) 0.0315(16) -0.0138(13) -0.0069(13) -0.0005(13)
C7 0.0438(16) 0.0349(15) 0.0415(18) 0.0103(14) -0.0051(13) -0.0030(12)
C8 0.0288(12) 0.0270(13) 0.0352(15) 0.0029(11) -0.0095(11) -0.0042(10)
C9 0.0205(11) 0.0309(13) 0.0315(13) -0.0029(10) -0.0077(9) -0.0037(9)
C10 0.0193(10) 0.0327(13) 0.0269(13) 0.0012(10) -0.0081(9) 0.0007(9)
C11 0.0202(11) 0.0285(12) 0.0336(13) -0.0015(10) -0.0063(9) 0.0019(9)
C12 0.0302(12) 0.0320(14) 0.0295(14) -0.0056(12) -0.0045(10) 0.0013(10)
C13 0.0332(14) 0.0377(15) 0.0427(17) -0.0101(13) -0.0141(12) -0.0022(12)
C14 0.0298(14) 0.0322(14) 0.0530(19) -0.0006(13) -0.0091(13) 0.0060(11)
C15 0.0371(14) 0.0426(16) 0.0313(15) 0.0080(12) -0.0102(11) -0.0069(13)
C16 0.063(2) 0.059(2) 0.0294(16) 0.0146(15) -0.0162(15) -0.0055(17)
C17 0.0446(16) 0.061(2) 0.0406(18) 0.0024(15) -0.0178(14) 0.0190(14)
C18 0.089(3) 0.0404(19) 0.073(3) -0.0014(18) -0.021(2) 0.0307(19)
C19 0.0458(16) 0.0589(19) 0.0322(16) 0.0105(14) -0.0216(14) -0.0201(14)
C20 0.094(3) 0.049(2) 0.0396(19) -0.0005(15) -0.0293(19) -0.0245(19)

loop_
_atom_type_symbol
_atom_type_description
_atom_type_scat_dispersion_real
_atom_type_scat_dispersion_imag
_atom_type_scat_source
C C 0.0033 0.0016 'International Tables Vol C Tables 4.2.6.8 and 6.1.1.4'
H H 0.0000 0.0000 'International Tables Vol C Tables 4.2.6.8 and 6.1.1.4'
P P 0.1023 0.0942 'International Tables Vol C Tables 4.2.6.8 and 6.1.1.4'
Ti Ti 0.2776 0.4457 'International Tables Vol C Tables 4.2.6.8 and 6.1.1.4'

loop_
_geom_angle_atom_site_label_1
_geom_angle_atom_site_label_2
_geom_angle_atom_site_label_3
_geom_angle
_geom_angle_site_symmetry_1
_geom_angle_site_symmetry_3
_geom_angle_publ_flag
C12 Ti1 C10 65.52(8) . . ?
C12 Ti1 C8 81.06(10) . . ?
C10 Ti1 C8 65.49(8) . . ?
C12 Ti1 C9 84.27(8) . . ?
C10 Ti1 C9 35.58(7) . . ?
C8 Ti1 C9 35.37(8) . . ?
C12 Ti1 C11 35.48(8) . . ?
C10 Ti1 C11 35.43(8) . . ?
C8 Ti1 C11 84.12(8) . . ?
C9 Ti1 C11 66.61(8) . . ?
C12 Ti1 C3 129.97(9) . . ?
C10 Ti1 C3 91.25(8) . . ?
C8 Ti1 C3 130.50(9) . . ?
C9 Ti1 C3 102.12(8) . . ?
C11 Ti1 C3 101.76(8) . . ?
C12 Ti1 C1 162.02(9) . . ?
C10 Ti1 C1 130.15(9) . . ?
C8 Ti1 C1 97.29(10) . . ?
C9 Ti1 C1 104.83(9) . . ?
C11 Ti1 C1 162.49(8) . . ?
C3 Ti1 C1 64.09(9) . . ?
C12 Ti1 C2 163.04(8) . . ?
C10 Ti1 C2 102.29(8) . . ?
C8 Ti1 C2 105.24(9) . . ?
C9 Ti1 C2 91.96(8) . . ?
C11 Ti1 C2 128.37(8) . . ?
C3 Ti1 C2 34.92(8) . . ?
C1 Ti1 C2 34.43(8) . . ?
C12 Ti1 C5 96.66(9) . . ?
C10 Ti1 C5 129.75(9) . . ?
C8 Ti1 C5 162.10(9) . . ?
C9 Ti1 C5 162.47(8) . . ?
C11 Ti1 C5 104.39(9) . . ?
C3 Ti1 C5 63.94(8) . . ?
C1 Ti1 C5 79.38(10) . . ?
C2 Ti1 C5 82.06(9) . . ?
C12 Ti1 C4 104.67(9) . . ?
C10 Ti1 C4 102.20(8) . . ?
C8 Ti1 C4 163.34(8) . . ?
C9 Ti1 C4 128.62(8) . . ?
C11 Ti1 C4 91.65(8) . . ?
C3 Ti1 C4 34.86(8) . . ?
C1 Ti1 C4 82.01(9) . . ?
C2 Ti1 C4 65.10(8) . . ?
C5 Ti1 C4 34.23(8) . . ?
C12 Ti1 P1 80.66(6) . . ?
C10 Ti1 P1 134.43(6) . . ?
C8 Ti1 P1 80.38(6) . . ?
C9 Ti1 P1 115.59(6) . . ?
C11 Ti1 P1 115.95(6) . . ?
C3 Ti1 P1 134.32(6) . . ?
C1 Ti1 P1 81.41(6) . . ?
C2 Ti1 P1 115.68(6) . . ?
C5 Ti1 P1 81.73(6) . . ?
C4 Ti1 P1 115.78(6) . . ?
C19 P1 C15 100.62(13) . . ?
C19 P1 C17 97.88(14) . . ?
C15 P1 C17 100.36(14) . . ?
C19 P1 Ti1 118.06(9) . . ?
C15 P1 Ti1 117.92(8) . . ?
C17 P1 Ti1 118.32(10) . . ?
C2 C1 Ti1 73.03(13) . . ?
C2 C1 H1A 122.4(14) . . ?
Ti1 C1 H1A 99.8(14) . . ?
C2 C1 H1B 117.9(14) . . ?
Ti1 C1 H1B 124.4(14) . . ?
H1A C1 H1B 113(2) . . ?
C1 C2 C3 125.0(2) . . ?
C1 C2 C6 118.5(2) . . ?
C3 C2 C6 116.5(2) . . ?
C1 C2 Ti1 72.54(13) . . ?
C3 C2 Ti1 71.48(13) . . ?
C6 C2 Ti1 130.94(17) . . ?
C2 C3 C4 129.2(2) . . ?
C2 C3 Ti1 73.60(13) . . ?
C4 C3 Ti1 74.00(13) . . ?
C2 C3 H3 115.2(14) . . ?
C4 C3 H3 115.6(14) . . ?
Ti1 C3 H3 128.9(14) . . ?
C5 C4 C3 125.2(2) . . ?
C5 C4 C7 118.7(2) . . ?
C3 C4 C7 116.1(2) . . ?
C5 C4 Ti1 72.79(13) . . ?
C3 C4 Ti1 71.15(12) . . ?
C7 C4 Ti1 130.57(16) . . ?
C4 C5 Ti1 72.97(13) . . ?
C4 C5 H5A 122.3(15) . . ?
Ti1 C5 H5A 99.4(14) . . ?
C4 C5 H5B 117.7(14) . . ?
Ti1 C5 H5B 126.5(14) . . ?
H5A C5 H5B 112(2) . . ?
C2 C6 H6A 110.2(16) . . ?
C2 C6 H6B 111.8(17) . . ?
H6A C6 H6B 109(2) . . ?
C2 C6 H6C 107.1(17) . . ?
H6A C6 H6C 108(2) . . ?
H6B C6 H6C 111(2) . . ?
C4 C7 H7A 111.2(16) . . ?
C4 C7 H7B 108.3(17) . . ?
H7A C7 H7B 109(2) . . ?
C4 C7 H7C 114.7(14) . . ?
H7A C7 H7C 105(2) . . ?
H7B C7 H7C 108(2) . . ?
C9 C8 Ti1 72.99(12) . . ?
C9 C8 H8A 119.7(13) . . ?
Ti1 C8 H8A 100.6(13) . . ?
C9 C8 H8B 115.8(14) . . ?
Ti1 C8 H8B 124.7(14) . . ?
H8A C8 H8B 116(2) . . ?
C8 C9 C10 124.3(2) . . ?
C8 C9 C13 118.2(2) . . ?
C10 C9 C13 117.5(2) . . ?
C8 C9 Ti1 71.63(12) . . ?
C10 C9 Ti1 71.53(11) . . ?
C13 C9 Ti1 131.65(17) . . ?
C11 C10 C9 129.4(2) . . ?
C11 C10 Ti1 73.05(12) . . ?
C9 C10 Ti1 72.89(11) . . ?
C11 C10 H10 116.7(12) . . ?
C9 C10 H10 113.4(12) . . ?
Ti1 C10 H10 124.9(12) . . ?
C10 C11 C12 124.4(2) . . ?
C10 C11 C14 117.4(2) . . ?
C12 C11 C14 118.2(2) . . ?
C10 C11 Ti1 71.52(12) . . ?
C12 C11 Ti1 71.46(13) . . ?
C14 C11 Ti1 131.80(16) . . ?
C11 C12 Ti1 73.06(13) . . ?
C11 C12 H12A 114.4(14) . . ?
Ti1 C12 H12A 123.0(14) . . ?
C11 C12 H12B 120.3(14) . . ?
Ti1 C12 H12B 101.8(14) . . ?
H12A C12 H12B 117(2) . . ?
C9 C13 H13A 110.7(15) . . ?
C9 C13 H13B 109.3(16) . . ?
H13A C13 H13B 107(2) . . ?
C9 C13 H13C 112.5(16) . . ?
H13A C13 H13C 107(2) . . ?
H13B C13 H13C 110(2) . . ?
C11 C14 H14A 112.8(14) . . ?
C11 C14 H14B 109.4(14) . . ?
H14A C14 H14B 107(2) . . ?
C11 C14 H14C 111.6(15) . . ?
H14A C14 H14C 108(2) . . ?
H14B C14 H14C 108(2) . . ?
C16 C15 P1 118.6(2) . . ?
C16 C15 H15A 111.5(15) . . ?
P1 C15 H15A 106.3(15) . . ?
C16 C15 H15B 110.4(16) . . ?
P1 C15 H15B 104.1(16) . . ?
H15A C15 H15B 105(2) . . ?
C15 C16 H16A 111.1(17) . . ?
C15 C16 H16B 108.4(19) . . ?
H16A C16 H16B 108(2) . . ?
C15 C16 H16C 110.2(19) . . ?
H16A C16 H16C 109(3) . . ?
H16B C16 H16C 110(3) . . ?
C18 C17 P1 115.4(2) . . ?
C18 C17 H17A 113.6(17) . . ?
P1 C17 H17A 104.8(17) . . ?
C18 C17 H17B 111.0(18) . . ?
P1 C17 H17B 106.3(17) . . ?
H17A C17 H17B 105(2) . . ?
C17 C18 H18A 109(2) . . ?
C17 C18 H18B 112(2) . . ?
H18A C18 H18B 107(3) . . ?
C17 C18 H18C 106(2) . . ?
H18A C18 H18C 117(3) . . ?
H18B C18 H18C 106(3) . . ?
C20 C19 P1 115.0(2) . . ?
C20 C19 H19A 111.2(16) . . ?
P1 C19 H19A 108.8(16) . . ?
C20 C19 H19B 113.1(15) . . ?
P1 C19 H19B 105.5(15) . . ?
H19A C19 H19B 102(2) . . ?
C19 C20 H20A 113(2) . . ?
C19 C20 H20B 116.7(16) . . ?
H20A C20 H20B 104(3) . . ?
C19 C20 H20C 110(2) . . ?
H20A C20 H20C 107(3) . . ?
H20B C20 H20C 106(3) . . ?

loop_
_geom_bond_atom_site_label_1
_geom_bond_atom_site_label_2
_geom_bond_distance
_geom_bond_site_symmetry_2
_geom_bond_publ_flag
Ti1 C12 2.313(2) . ?
Ti1 C10 2.314(2) . ?
Ti1 C8 2.314(2) . ?
Ti1 C9 2.331(2) . ?
Ti1 C11 2.333(2) . ?
Ti1 C3 2.339(2) . ?
Ti1 C1 2.360(2) . ?
Ti1 C2 2.366(2) . ?
Ti1 C5 2.373(2) . ?
Ti1 C4 2.376(2) . ?
Ti1 P1 2.6060(7) . ?
P1 C19 1.844(3) . ?
P1 C15 1.847(3) . ?
P1 C17 1.850(3) . ?
C1 C2 1.399(3) . ?
C1 H1A 0.96(2) . ?
C1 H1B 0.98(3) . ?
C2 C3 1.412(3) . ?
C2 C6 1.513(3) . ?
C3 C4 1.413(3) . ?
C3 H3 1.00(2) . ?
C4 C5 1.398(3) . ?
C4 C7 1.510(3) . ?
C5 H5A 0.96(3) . ?
C5 H5B 0.95(2) . ?
C6 H6A 0.96(3) . ?
C6 H6B 0.97(3) . ?
C6 H6C 0.98(3) . ?
C7 H7A 0.94(3) . ?
C7 H7B 0.94(3) . ?
C7 H7C 1.04(3) . ?
C8 C9 1.411(3) . ?
C8 H8A 0.98(2) . ?
C8 H8B 0.96(2) . ?
C9 C10 1.419(3) . ?
C9 C13 1.509(3) . ?
C10 C11 1.414(3) . ?
C10 H10 0.98(2) . ?
C11 C12 1.416(3) . ?
C11 C14 1.508(3) . ?
C12 H12A 0.95(2) . ?
C12 H12B 0.95(2) . ?
C13 H13A 0.97(3) . ?
C13 H13B 0.98(3) . ?
C13 H13C 1.01(3) . ?
C14 H14A 1.02(3) . ?
C14 H14B 1.00(3) . ?
C14 H14C 0.97(3) . ?
C15 C16 1.524(4) . ?
C15 H15A 0.91(2) . ?
C15 H15B 0.91(3) . ?
C16 H16A 0.99(3) . ?
C16 H16B 0.98(3) . ?
C16 H16C 0.96(3) . ?
C17 C18 1.512(5) . ?
C17 H17A 0.97(3) . ?
C17 H17B 0.96(3) . ?
C18 H18A 0.98(4) . ?
C18 H18B 1.03(4) . ?
C18 H18C 0.91(4) . ?
C19 C20 1.503(5) . ?
C19 H19A 0.94(3) . ?
C19 H19B 0.96(3) . ?
C20 H20A 0.98(4) . ?
C20 H20B 1.00(3) . ?
C20 H20C 0.94(4) . ?

loop_
_geom_torsion_atom_site_label_1
_geom_torsion_atom_site_label_2
_geom_torsion_atom_site_label_3
_geom_torsion_atom_site_label_4
_geom_torsion
_geom_torsion_site_symmetry_1
_geom_torsion_site_symmetry_2
_geom_torsion_site_symmetry_3
_geom_torsion_site_symmetry_4
_geom_torsion_publ_flag
C12 Ti1 P1 C19 -80.34(13) . . . . ?
C10 Ti1 P1 C19 -121.82(14) . . . . ?
C8 Ti1 P1 C19 -162.76(14) . . . . ?
C9 Ti1 P1 C19 -159.33(13) . . . . ?
C11 Ti1 P1 C19 -84.18(13) . . . . ?
C3 Ti1 P1 C19 58.20(15) . . . . ?
C1 Ti1 P1 C19 98.28(13) . . . . ?
C2 Ti1 P1 C19 94.87(13) . . . . ?
C5 Ti1 P1 C19 17.86(13) . . . . ?
C4 Ti1 P1 C19 21.52(13) . . . . ?
C12 Ti1 P1 C15 40.91(13) . . . . ?
C10 Ti1 P1 C15 -0.57(14) . . . . ?
C8 Ti1 P1 C15 -41.51(13) . . . . ?
C9 Ti1 P1 C15 -38.08(13) . . . . ?
C11 Ti1 P1 C15 37.07(13) . . . . ?
C3 Ti1 P1 C15 179.44(14) . . . . ?
C1 Ti1 P1 C15 -140.47(13) . . . . ?
C2 Ti1 P1 C15 -143.88(13) . . . . ?
C5 Ti1 P1 C15 139.11(13) . . . . ?
C4 Ti1 P1 C15 142.77(13) . . . . ?
C12 Ti1 P1 C17 162.03(14) . . . . ?
C10 Ti1 P1 C17 120.55(14) . . . . ?
C8 Ti1 P1 C17 79.61(14) . . . . ?
C9 Ti1 P1 C17 83.04(14) . . . . ?
C11 Ti1 P1 C17 158.18(13) . . . . ?
C3 Ti1 P1 C17 -59.44(15) . . . . ?
C1 Ti1 P1 C17 -19.35(14) . . . . ?
C2 Ti1 P1 C17 -22.77(14) . . . . ?
C5 Ti1 P1 C17 -99.77(14) . . . . ?
C4 Ti1 P1 C17 -96.11(13) . . . . ?
C12 Ti1 C1 C2 -170.1(3) . . . . ?
C10 Ti1 C1 C2 42.44(19) . . . . ?
C8 Ti1 C1 C2 106.38(15) . . . . ?
C9 Ti1 C1 C2 71.12(15) . . . . ?
C11 Ti1 C1 C2 12.8(4) . . . . ?
C3 Ti1 C1 C2 -25.36(13) . . . . ?
C5 Ti1 C1 C2 -91.43(15) . . . . ?
C4 Ti1 C1 C2 -56.82(15) . . . . ?
P1 Ti1 C1 C2 -174.56(15) . . . . ?
Ti1 C1 C2 C3 51.2(2) . . . . ?
Ti1 C1 C2 C6 -127.7(2) . . . . ?
C12 Ti1 C2 C1 169.6(3) . . . . ?
C10 Ti1 C2 C1 -148.14(15) . . . . ?
C8 Ti1 C2 C1 -80.51(16) . . . . ?
C9 Ti1 C2 C1 -113.77(15) . . . . ?
C11 Ti1 C2 C1 -175.12(14) . . . . ?
C3 Ti1 C2 C1 137.7(2) . . . . ?
C5 Ti1 C2 C1 82.78(16) . . . . ?
C4 Ti1 C2 C1 113.97(16) . . . . ?
P1 Ti1 C2 C1 5.97(16) . . . . ?
C12 Ti1 C2 C3 31.9(3) . . . . ?
C10 Ti1 C2 C3 74.16(13) . . . . ?
C8 Ti1 C2 C3 141.79(13) . . . . ?
C9 Ti1 C2 C3 108.54(13) . . . . ?
C11 Ti1 C2 C3 47.18(15) . . . . ?
C1 Ti1 C2 C3 -137.7(2) . . . . ?
C5 Ti1 C2 C3 -54.91(13) . . . . ?
C4 Ti1 C2 C3 -23.73(12) . . . . ?
P1 Ti1 C2 C3 -131.72(11) . . . . ?
C12 Ti1 C2 C6 -77.6(4) . . . . ?
C10 Ti1 C2 C6 -35.3(3) . . . . ?
C8 Ti1 C2 C6 32.4(3) . . . . ?
C9 Ti1 C2 C6 -0.9(2) . . . . ?
C11 Ti1 C2 C6 -62.2(3) . . . . ?
C3 Ti1 C2 C6 -109.4(3) . . . . ?
C1 Ti1 C2 C6 112.9(3) . . . . ?
C5 Ti1 C2 C6 -164.3(3) . . . . ?
C4 Ti1 C2 C6 -133.2(3) . . . . ?
P1 Ti1 C2 C6 118.8(2) . . . . ?
C1 C2 C3 C4 0.8(4) . . . . ?
C6 C2 C3 C4 179.6(2) . . . . ?
Ti1 C2 C3 C4 52.4(2) . . . . ?
C1 C2 C3 Ti1 -51.6(2) . . . . ?
C6 C2 C3 Ti1 127.2(2) . . . . ?
C12 Ti1 C3 C2 -168.41(12) . . . . ?
C10 Ti1 C3 C2 -109.91(13) . . . . ?
C8 Ti1 C3 C2 -51.72(16) . . . . ?
C9 Ti1 C3 C2 -75.73(13) . . . . ?
C11 Ti1 C3 C2 -144.02(12) . . . . ?
C1 Ti1 C3 C2 25.03(13) . . . . ?
C5 Ti1 C3 C2 115.56(15) . . . . ?
C4 Ti1 C3 C2 140.30(19) . . . . ?
P1 Ti1 C3 C2 70.08(14) . . . . ?
C12 Ti1 C3 C4 51.29(17) . . . . ?
C10 Ti1 C3 C4 109.79(13) . . . . ?
C8 Ti1 C3 C4 167.98(13) . . . . ?
C9 Ti1 C3 C4 143.96(13) . . . . ?
C11 Ti1 C3 C4 75.68(14) . . . . ?
C1 Ti1 C3 C4 -115.27(15) . . . . ?
C2 Ti1 C3 C4 -140.30(19) . . . . ?
C5 Ti1 C3 C4 -24.74(13) . . . . ?
P1 Ti1 C3 C4 -70.22(15) . . . . ?
C2 C3 C4 C5 -0.8(4) . . . . ?
Ti1 C3 C4 C5 51.4(2) . . . . ?
C2 C3 C4 C7 -179.0(2) . . . . ?
Ti1 C3 C4 C7 -126.73(19) . . . . ?
C2 C3 C4 Ti1 -52.2(2) . . . . ?
C12 Ti1 C4 C5 80.12(16) . . . . ?
C10 Ti1 C4 C5 147.68(15) . . . . ?
C8 Ti1 C4 C5 -171.6(3) . . . . ?
C9 Ti1 C4 C5 174.53(14) . . . . ?
C11 Ti1 C4 C5 113.55(15) . . . . ?
C3 Ti1 C4 C5 -138.1(2) . . . . ?
C1 Ti1 C4 C5 -82.84(16) . . . . ?
C2 Ti1 C4 C5 -114.29(16) . . . . ?
P1 Ti1 C4 C5 -6.45(16) . . . . ?
C12 Ti1 C4 C3 -141.82(13) . . . . ?
C10 Ti1 C4 C3 -74.25(14) . . . . ?
C8 Ti1 C4 C3 -33.5(4) . . . . ?
C9 Ti1 C4 C3 -47.40(17) . . . . ?
C11 Ti1 C4 C3 -108.38(14) . . . . ?
C1 Ti1 C4 C3 55.22(14) . . . . ?
C2 Ti1 C4 C3 23.78(12) . . . . ?
C5 Ti1 C4 C3 138.1(2) . . . . ?
P1 Ti1 C4 C3 131.61(12) . . . . ?
C12 Ti1 C4 C7 -33.2(2) . . . . ?
C10 Ti1 C4 C7 34.4(2) . . . . ?
C8 Ti1 C4 C7 75.1(4) . . . . ?
C9 Ti1 C4 C7 61.2(3) . . . . ?
C11 Ti1 C4 C7 0.2(2) . . . . ?
C3 Ti1 C4 C7 108.6(3) . . . . ?
C1 Ti1 C4 C7 163.9(2) . . . . ?
C2 Ti1 C4 C7 132.4(3) . . . . ?
C5 Ti1 C4 C7 -113.3(3) . . . . ?
P1 Ti1 C4 C7 -119.8(2) . . . . ?
C3 C4 C5 Ti1 -50.7(2) . . . . ?
C7 C4 C5 Ti1 127.4(2) . . . . ?
C12 Ti1 C5 C4 -106.36(15) . . . . ?
C10 Ti1 C5 C4 -42.82(19) . . . . ?
C8 Ti1 C5 C4 172.1(3) . . . . ?
C9 Ti1 C5 C4 -14.3(4) . . . . ?
C11 Ti1 C5 C4 -71.09(16) . . . . ?
C3 Ti1 C5 C4 25.16(14) . . . . ?
C1 Ti1 C5 C4 91.39(15) . . . . ?
C2 Ti1 C5 C4 56.59(15) . . . . ?
P1 Ti1 C5 C4 174.13(15) . . . . ?
C12 Ti1 C8 C9 92.69(15) . . . . ?
C10 Ti1 C8 C9 25.60(13) . . . . ?
C11 Ti1 C8 C9 57.03(15) . . . . ?
C3 Ti1 C8 C9 -43.43(19) . . . . ?
C1 Ti1 C8 C9 -105.39(15) . . . . ?
C2 Ti1 C8 C9 -71.19(15) . . . . ?
C5 Ti1 C8 C9 176.6(3) . . . . ?
C4 Ti1 C8 C9 -18.9(4) . . . . ?
P1 Ti1 C8 C9 174.65(15) . . . . ?
Ti1 C8 C9 C10 -50.9(2) . . . . ?
Ti1 C8 C9 C13 128.1(2) . . . . ?
C12 Ti1 C9 C8 -82.62(16) . . . . ?
C10 Ti1 C9 C8 -137.5(2) . . . . ?
C11 Ti1 C9 C8 -114.60(16) . . . . ?
C3 Ti1 C9 C8 147.68(15) . . . . ?
C1 Ti1 C9 C8 81.60(16) . . . . ?
C2 Ti1 C9 C8 113.96(15) . . . . ?
C5 Ti1 C9 C8 -176.6(3) . . . . ?
C4 Ti1 C9 C8 173.17(15) . . . . ?
P1 Ti1 C9 C8 -5.85(16) . . . . ?
C12 Ti1 C9 C10 54.87(14) . . . . ?
C8 Ti1 C9 C10 137.5(2) . . . . ?
C11 Ti1 C9 C10 22.89(13) . . . . ?
C3 Ti1 C9 C10 -74.83(14) . . . . ?
C1 Ti1 C9 C10 -140.92(14) . . . . ?
C2 Ti1 C9 C10 -108.55(14) . . . . ?
C5 Ti1 C9 C10 -39.1(3) . . . . ?
C4 Ti1 C9 C10 -49.35(17) . . . . ?
P1 Ti1 C9 C10 131.64(12) . . . . ?
C12 Ti1 C9 C13 165.6(2) . . . . ?
C10 Ti1 C9 C13 110.7(3) . . . . ?
C8 Ti1 C9 C13 -111.8(3) . . . . ?
C11 Ti1 C9 C13 133.6(2) . . . . ?
C3 Ti1 C9 C13 35.9(2) . . . . ?
C1 Ti1 C9 C13 -30.2(2) . . . . ?
C2 Ti1 C9 C13 2.2(2) . . . . ?
C5 Ti1 C9 C13 71.6(4) . . . . ?
C4 Ti1 C9 C13 61.4(3) . . . . ?
P1 Ti1 C9 C13 -117.7(2) . . . . ?
C8 C9 C10 C11 1.3(4) . . . . ?
C13 C9 C10 C11 -177.7(2) . . . . ?
Ti1 C9 C10 C11 -49.6(2) . . . . ?
C8 C9 C10 Ti1 50.9(2) . . . . ?
C13 C9 C10 Ti1 -128.0(2) . . . . ?
C12 Ti1 C10 C11 25.39(13) . . . . ?
C8 Ti1 C10 C11 116.53(16) . . . . ?
C9 Ti1 C10 C11 142.0(2) . . . . ?
C3 Ti1 C10 C11 -108.72(14) . . . . ?
C1 Ti1 C10 C11 -165.13(13) . . . . ?
C2 Ti1 C10 C11 -142.15(13) . . . . ?
C5 Ti1 C10 C11 -52.31(17) . . . . ?
C4 Ti1 C10 C11 -75.34(14) . . . . ?
P1 Ti1 C10 C11 71.29(15) . . . . ?
C12 Ti1 C10 C9 -116.60(15) . . . . ?
C8 Ti1 C10 C9 -25.47(14) . . . . ?
C11 Ti1 C10 C9 -142.0(2) . . . . ?
C3 Ti1 C10 C9 109.29(14) . . . . ?
C1 Ti1 C10 C9 52.87(17) . . . . ?
C2 Ti1 C10 C9 75.86(14) . . . . ?
C5 Ti1 C10 C9 165.70(13) . . . . ?
C4 Ti1 C10 C9 142.67(13) . . . . ?
P1 Ti1 C10 C9 -70.71(15) . . . . ?
C9 C10 C11 C12 -1.0(4) . . . . ?
Ti1 C10 C11 C12 -50.6(2) . . . . ?
C9 C10 C11 C14 177.8(2) . . . . ?
Ti1 C10 C11 C14 128.19(19) . . . . ?
C9 C10 C11 Ti1 49.6(2) . . . . ?
C12 Ti1 C11 C10 -137.8(2) . . . . ?
C8 Ti1 C11 C10 -54.92(14) . . . . ?
C9 Ti1 C11 C10 -22.98(13) . . . . ?
C3 Ti1 C11 C10 75.28(14) . . . . ?
C1 Ti1 C11 C10 40.7(3) . . . . ?
C2 Ti1 C11 C10 49.88(16) . . . . ?
C5 Ti1 C11 C10 141.09(13) . . . . ?
C4 Ti1 C11 C10 108.92(14) . . . . ?
P1 Ti1 C11 C10 -131.22(12) . . . . ?
C10 Ti1 C11 C12 137.8(2) . . . . ?
C8 Ti1 C11 C12 82.83(15) . . . . ?
C9 Ti1 C11 C12 114.78(15) . . . . ?
C3 Ti1 C11 C12 -146.96(14) . . . . ?
C1 Ti1 C11 C12 178.4(3) . . . . ?
C2 Ti1 C11 C12 -172.37(14) . . . . ?
C5 Ti1 C11 C12 -81.15(15) . . . . ?
C4 Ti1 C11 C12 -113.32(15) . . . . ?
P1 Ti1 C11 C12 6.54(15) . . . . ?
C12 Ti1 C11 C14 111.6(3) . . . . ?
C10 Ti1 C11 C14 -110.6(3) . . . . ?
C8 Ti1 C11 C14 -165.6(2) . . . . ?
C9 Ti1 C11 C14 -133.6(3) . . . . ?
C3 Ti1 C11 C14 -35.4(2) . . . . ?
C1 Ti1 C11 C14 -70.0(4) . . . . ?
C2 Ti1 C11 C14 -60.8(3) . . . . ?
C5 Ti1 C11 C14 30.4(2) . . . . ?
C4 Ti1 C11 C14 -1.7(2) . . . . ?
P1 Ti1 C11 C14 118.1(2) . . . . ?
C10 C11 C12 Ti1 50.6(2) . . . . ?
C14 C11 C12 Ti1 -128.16(19) . . . . ?
C10 Ti1 C12 C11 -25.35(13) . . . . ?
C8 Ti1 C12 C11 -92.41(14) . . . . ?
C9 Ti1 C12 C11 -56.88(14) . . . . ?
C3 Ti1 C12 C11 44.14(18) . . . . ?
C1 Ti1 C12 C11 -178.5(3) . . . . ?
C2 Ti1 C12 C11 20.9(4) . . . . ?
C5 Ti1 C12 C11 105.51(14) . . . . ?
C4 Ti1 C12 C11 71.59(14) . . . . ?
P1 Ti1 C12 C11 -174.04(14) . . . . ?
C19 P1 C15 C16 -50.4(3) . . . . ?
C17 P1 C15 C16 49.8(3) . . . . ?
Ti1 P1 C15 C16 179.8(2) . . . . ?
C19 P1 C17 C18 166.9(3) . . . . ?
C15 P1 C17 C18 64.5(3) . . . . ?
Ti1 P1 C17 C18 -65.2(3) . . . . ?
C15 P1 C19 C20 -63.2(2) . . . . ?
C17 P1 C19 C20 -165.4(2) . . . . ?
Ti1 P1 C19 C20 66.5(2) . . . . ?
